data_4507367
loop_
_publ_author_name
'Yan, Yuncheng'
'Hughes, Colan E.'
'Kariuki, Benson M.'
'Harris, Kenneth D. M.'

_publ_section_title
;
 A Rare Case of Polymorphism in a Three-Component Co-Crystal System, with
 Each Polymorph Having Ten Independent Molecules in the Asymmetric Unit
;
_journal_issue 1
_journal_name_full 'Crystal Growth &amp; Design'
_journal_page_first 27
_journal_paper_doi 10.1021/cg3016035
_journal_volume 13
_journal_year 2013
_chemical_formula_moiety 'C9 H3 O6, C9 H4 O6, 5(C4 H12 N), 3(C H4 O)'
_chemical_formula_sum 'C41 H79 N5 O15'
_chemical_formula_weight 882.09
_chemical_name_systematic
;
 ?
;
_space_group_IT_number 2
_symmetry_cell_setting triclinic
_symmetry_space_group_name_Hall '-P 1'
_symmetry_space_group_name_H-M 'P -1'
_atom_sites_solution_hydrogens geom
_atom_sites_solution_primary direct
_atom_sites_solution_secondary difmap
_audit_creation_method SHELXL-97
_cell_angle_alpha 92.3960(10)
_cell_angle_beta 106.2330(10)
_cell_angle_gamma 100.9840(10)
_cell_formula_units_Z 2
_cell_length_a 10.2893(2)
_cell_length_b 15.5312(2)
_cell_length_c 17.6113(3)
_cell_measurement_reflns_used 7750
_cell_measurement_temperature 150(2)
_cell_measurement_theta_max 25.69
_cell_measurement_theta_min 2.11
_cell_volume 2639.14(8)
_computing_cell_refinement 'HKL Scalepack (Otwinowski & Minor 1997)'
_computing_data_collection 'Collect (Nonius BV, 1997-2000)'
_computing_data_reduction 'HKL Denzo and Scalepack (Otwinowski & Minor 1997'
_computing_molecular_graphics 'Ortep-99 for Windows (Farrugia, 1995)'
_computing_publication_material 'WinGX publication routines (Farrugia, 1995)'
_computing_structure_refinement 'SHELXL-97 (Sheldrick, 1997)'
_computing_structure_solution 'Sir-92 (A. Altomare et al., 1992)'
_diffrn_ambient_temperature 150(2)
_diffrn_measured_fraction_theta_full 0.994
_diffrn_measured_fraction_theta_max 0.994
_diffrn_measurement_device_type 'Nonius Kappa CCD'
_diffrn_measurement_method 'CCD scans'
_diffrn_radiation_monochromator graphite
_diffrn_radiation_source 'fine-focus sealed tube'
_diffrn_radiation_type MoK\a
_diffrn_radiation_wavelength 0.71073
_diffrn_reflns_av_R_equivalents 0.0266
_diffrn_reflns_av_sigmaI/netI 0.0438
_diffrn_reflns_limit_h_max 12
_diffrn_reflns_limit_h_min -12
_diffrn_reflns_limit_k_max 18
_diffrn_reflns_limit_k_min -18
_diffrn_reflns_limit_l_max 17
_diffrn_reflns_limit_l_min -21
_diffrn_reflns_number 15966
_diffrn_reflns_theta_full 25.69
_diffrn_reflns_theta_max 25.69
_diffrn_reflns_theta_min 2.11
_exptl_absorpt_coefficient_mu 0.084
_exptl_absorpt_correction_T_max 0.9875
_exptl_absorpt_correction_T_min 0.9712
_exptl_absorpt_correction_type empirical
_exptl_absorpt_process_details Denzo/Scalepack
_exptl_crystal_colour colourless
_exptl_crystal_density_diffrn 1.110
_exptl_crystal_density_method 'not measured'
_exptl_crystal_description block
_exptl_crystal_F_000 960
_exptl_crystal_size_max 0.35
_exptl_crystal_size_mid 0.30
_exptl_crystal_size_min 0.15
_refine_diff_density_max 0.469
_refine_diff_density_min -0.288
_refine_diff_density_rms 0.043
_refine_ls_extinction_method none
_refine_ls_goodness_of_fit_ref 1.016
_refine_ls_hydrogen_treatment constr
_refine_ls_matrix_type full
_refine_ls_number_parameters 577
_refine_ls_number_reflns 9995
_refine_ls_number_restraints 0
_refine_ls_restrained_S_all 1.016
_refine_ls_R_factor_all 0.0740
_refine_ls_R_factor_gt 0.0539
_refine_ls_shift/su_max 0.001
_refine_ls_shift/su_mean 0.000
_refine_ls_structure_factor_coef Fsqd
_refine_ls_weighting_details 'calc w=1/[\s^2^(Fo^2^)+(0.0631P)^2^+1.1835P] where P=(Fo^2^+2Fc^2^)/3'
_refine_ls_weighting_scheme calc
_refine_ls_wR_factor_gt 0.1293
_refine_ls_wR_factor_ref 0.1425
_reflns_number_gt 7750
_reflns_number_total 9995
_reflns_threshold_expression >2\s(I)
_cod_data_source_file cg3016035_si_002.cif
_cod_data_source_block kdm1207
_cod_depositor_comments
;
The following automatic conversions were performed:

'_symmetry_cell_setting' value 'Triclinic' changed to 'triclinic'
according to /home/saulius/struct/CIF-dictionaries/cif_core.dic
dictionary named 'cif_core.dic' version 2.4.2 from
2011-04-26.

'_exptl_absorpt_correction_type' value 'Empirical'
changed to 'empirical' according to
/home/saulius/struct/CIF-dictionaries/cif_core.dic dictionary named
'cif_core.dic' version 2.4.2 from 2011-04-26.

Automatic conversion script
Id: cif_fix_values 1891 2012-01-12 08:04:46Z andrius 
;
_cod_original_sg_symbol_H-M P-1
_cod_database_code 4507367

loop_
_symmetry_equiv_pos_as_xyz
'x, y, z'
'-x, -y, -z'

loop_
_atom_site_label
_atom_site_type_symbol
_atom_site_fract_x
_atom_site_fract_y
_atom_site_fract_z
_atom_site_U_iso_or_equiv
_atom_site_adp_type
_atom_site_occupancy
_atom_site_symmetry_multiplicity
_atom_site_calc_flag
_atom_site_refinement_flags
C1 C 0.11056(17) 0.84088(10) 0.20913(9) 0.0213(3) Uani 1 1 d .
C2 C 0.21713(18) 0.86586(11) 0.27974(10) 0.0265(4) Uani 1 1 d .
H2 H 0.2228 0.9186 0.3110 0.032 Uiso 1 1 calc R
C3 C 0.31576(18) 0.81470(12) 0.30538(10) 0.0289(4) Uani 1 1 d .
C4 C 0.30713(18) 0.73795(11) 0.25954(10) 0.0279(4) Uani 1 1 d .
H4 H 0.3735 0.7025 0.2768 0.033 Uiso 1 1 calc R
C5 C 0.20180(17) 0.71239(10) 0.18827(10) 0.0235(4) Uani 1 1 d .
C6 C 0.10418(16) 0.76392(10) 0.16366(9) 0.0212(3) Uani 1 1 d .
H6 H 0.0321 0.7464 0.1152 0.025 Uiso 1 1 calc R
C7 C 0.00414(18) 0.89705(11) 0.18021(10) 0.0238(4) Uani 1 1 d .
C8 C 0.4338(2) 0.84344(15) 0.38141(11) 0.0436(5) Uani 1 1 d .
C9 C 0.19837(18) 0.63100(11) 0.13785(11) 0.0296(4) Uani 1 1 d .
C10 C 0.54023(17) 0.36084(10) 0.19863(10) 0.0231(3) Uani 1 1 d .
C11 C 0.65038(18) 0.38899(10) 0.26711(10) 0.0240(4) Uani 1 1 d .
H11 H 0.6579 0.4430 0.2970 0.029 Uiso 1 1 calc R
C12 C 0.74940(17) 0.33860(10) 0.29200(9) 0.0231(3) Uani 1 1 d .
C13 C 0.73746(17) 0.25973(10) 0.24711(9) 0.0219(3) Uani 1 1 d .
H13 H 0.8052 0.2251 0.2638 0.026 Uiso 1 1 calc R
C14 C 0.62767(17) 0.23084(10) 0.17810(9) 0.0213(3) Uani 1 1 d .
C15 C 0.52891(17) 0.28200(10) 0.15420(10) 0.0227(3) Uani 1 1 d .
H15 H 0.4535 0.2631 0.1074 0.027 Uiso 1 1 calc R
C16 C 0.43376(18) 0.41396(11) 0.16949(10) 0.0260(4) Uani 1 1 d .
C17 C 0.86780(19) 0.36983(11) 0.36759(10) 0.0284(4) Uani 1 1 d .
C18 C 0.61129(17) 0.14465(10) 0.12906(10) 0.0245(4) Uani 1 1 d .
C19 C 0.22957(18) 0.49568(11) 0.93757(10) 0.0281(4) Uani 1 1 d .
C20 C 0.3583(2) 0.56463(12) 0.98161(13) 0.0384(5) Uani 1 1 d .
H20A H 0.3307 0.6163 1.0010 0.058 Uiso 1 1 calc R
H20B H 0.4135 0.5821 0.9454 0.058 Uiso 1 1 calc R
H20C H 0.4136 0.5398 1.0267 0.058 Uiso 1 1 calc R
C21 C 0.2655(2) 0.41456(13) 0.90374(12) 0.0373(4) Uani 1 1 d .
H21A H 0.3234 0.3886 0.9469 0.056 Uiso 1 1 calc R
H21B H 0.3161 0.4316 0.8652 0.056 Uiso 1 1 calc R
H21C H 0.1802 0.3713 0.8773 0.056 Uiso 1 1 calc R
C22 C 0.1309(2) 0.53447(14) 0.87390(13) 0.0437(5) Uani 1 1 d .
H22A H 0.0495 0.4885 0.8466 0.066 Uiso 1 1 calc R
H22B H 0.1778 0.5578 0.8354 0.066 Uiso 1 1 calc R
H22C H 0.1016 0.5822 0.8986 0.066 Uiso 1 1 calc R
C23 C 0.57474(18) 0.87209(11) 0.13993(11) 0.0297(4) Uani 1 1 d .
C24 C 0.6554(2) 0.89768(15) 0.22698(12) 0.0427(5) Uani 1 1 d .
H24A H 0.7484 0.8856 0.2366 0.064 Uiso 1 1 calc R
H24B H 0.6072 0.8633 0.2602 0.064 Uiso 1 1 calc R
H24C H 0.6626 0.9606 0.2403 0.064 Uiso 1 1 calc R
C25 C 0.5645(2) 0.77523(12) 0.11652(15) 0.0477(5) Uani 1 1 d .
H25A H 0.5181 0.7614 0.0594 0.072 Uiso 1 1 calc R
H25B H 0.5110 0.7390 0.1462 0.072 Uiso 1 1 calc R
H25C H 0.6576 0.7629 0.1289 0.072 Uiso 1 1 calc R
C26 C 0.4335(2) 0.89580(14) 0.12026(14) 0.0418(5) Uani 1 1 d .
H26A H 0.4449 0.9595 0.1320 0.063 Uiso 1 1 calc R
H26B H 0.3796 0.8644 0.1524 0.063 Uiso 1 1 calc R
H26C H 0.3849 0.8788 0.0637 0.063 Uiso 1 1 calc R
C27 C 0.5306(2) 0.86123(16) 0.62127(13) 0.0507(6) Uani 1 1 d .
C28 C 0.5512(4) 0.7688(2) 0.6101(2) 0.0914(11) Uani 1 1 d .
H28A H 0.5095 0.7455 0.5542 0.137 Uiso 1 1 calc R
H28B H 0.5071 0.7315 0.6433 0.137 Uiso 1 1 calc R
H28C H 0.6505 0.7691 0.6256 0.137 Uiso 1 1 calc R
C29 C 0.3791(3) 0.8662(2) 0.59112(18) 0.0823(10) Uani 1 1 d .
H29A H 0.3419 0.8423 0.5351 0.123 Uiso 1 1 calc R
H29B H 0.3706 0.9278 0.5962 0.123 Uiso 1 1 calc R
H29C H 0.3271 0.8317 0.6225 0.123 Uiso 1 1 calc R
C30 C 0.5933(3) 0.8992(2) 0.70699(14) 0.0727(9) Uani 1 1 d .
H30A H 0.5511 0.8616 0.7408 0.109 Uiso 1 1 calc R
H30B H 0.5761 0.9586 0.7131 0.109 Uiso 1 1 calc R
H30C H 0.6933 0.9019 0.7228 0.109 Uiso 1 1 calc R
C31 C 0.0281(3) 0.32877(14) 0.59928(12) 0.0508(6) Uani 1 1 d .
C32 C -0.1130(3) 0.3524(2) 0.58343(18) 0.0741(8) Uani 1 1 d .
H32A H -0.1011 0.4161 0.5956 0.111 Uiso 1 1 calc R
H32B H -0.1635 0.3209 0.6170 0.111 Uiso 1 1 calc R
H32C H -0.1653 0.3355 0.5274 0.111 Uiso 1 1 calc R
C33 C 0.1148(4) 0.35517(19) 0.68551(14) 0.0796(10) Uani 1 1 d .
H33A H 0.2077 0.3437 0.6926 0.119 Uiso 1 1 calc R
H33B H 0.0707 0.3207 0.7204 0.119 Uiso 1 1 calc R
H33C H 0.1219 0.4181 0.6990 0.119 Uiso 1 1 calc R
C34 C 0.0161(4) 0.23152(16) 0.57582(17) 0.0775(9) Uani 1 1 d .
H34A H -0.0402 0.2162 0.5203 0.116 Uiso 1 1 calc R
H34B H -0.0279 0.1959 0.6101 0.116 Uiso 1 1 calc R
H34C H 0.1086 0.2199 0.5820 0.116 Uiso 1 1 calc R
C35 C 0.0066(2) 0.15379(12) 0.09423(11) 0.0308(4) Uani 1 1 d .
C36 C 0.1568(2) 0.15388(16) 0.10104(13) 0.0469(5) Uani 1 1 d .
H36A H 0.2170 0.1995 0.1427 0.070 Uiso 1 1 calc R
H36B H 0.1743 0.1660 0.0502 0.070 Uiso 1 1 calc R
H36C H 0.1762 0.0961 0.1146 0.070 Uiso 1 1 calc R
C37 C -0.0281(3) 0.24367(13) 0.07711(13) 0.0503(6) Uani 1 1 d .
H37A H -0.1235 0.2425 0.0775 0.076 Uiso 1 1 calc R
H37B H -0.0187 0.2573 0.0248 0.076 Uiso 1 1 calc R
H37C H 0.0355 0.2890 0.1180 0.076 Uiso 1 1 calc R
C38 C -0.0908(2) 0.08167(12) 0.03214(11) 0.0351(4) Uani 1 1 d .
H38A H -0.0727 0.0241 0.0472 0.053 Uiso 1 1 calc R
H38B H -0.0756 0.0910 -0.0197 0.053 Uiso 1 1 calc R
H38C H -0.1869 0.0835 0.0289 0.053 Uiso 1 1 calc R
C39 C 0.1886(4) 0.36693(19) 0.2901(2) 0.0851(10) Uani 1 1 d .
H39A H 0.1292 0.4082 0.2698 0.128 Uiso 1 1 calc R
H39B H 0.2468 0.3610 0.2555 0.128 Uiso 1 1 calc R
H39C H 0.2476 0.3892 0.3441 0.128 Uiso 1 1 calc R
C40 C -0.0134(4) 0.0771(3) 0.3821(2) 0.0958(11) Uani 1 1 d .
H40A H -0.0475 0.0351 0.4157 0.144 Uiso 1 1 calc R
H40B H -0.0867 0.0758 0.3324 0.144 Uiso 1 1 calc R
H40C H 0.0138 0.1365 0.4101 0.144 Uiso 1 1 calc R
C41 C 0.5139(4) 0.5793(2) 0.4110(2) 0.0903(10) Uani 1 1 d .
H41A H 0.5496 0.5256 0.4220 0.135 Uiso 1 1 calc R
H41B H 0.4499 0.5716 0.3571 0.135 Uiso 1 1 calc R
H41C H 0.4649 0.5911 0.4495 0.135 Uiso 1 1 calc R
N1 N 0.15686(14) 0.46676(9) 0.99810(8) 0.0239(3) Uani 1 1 d .
H1A H 0.2115 0.4398 1.0353 0.036 Uiso 1 1 calc R
H1B H 0.0755 0.4284 0.9736 0.036 Uiso 1 1 calc R
H1C H 0.1395 0.5146 1.0220 0.036 Uiso 1 1 calc R
N2 N 0.65482(14) 0.92446(9) 0.09117(8) 0.0240(3) Uani 1 1 d .
H2A H 0.6063 0.9128 0.0388 0.036 Uiso 1 1 calc R
H2B H 0.7383 0.9091 0.0992 0.036 Uiso 1 1 calc R
H2C H 0.6681 0.9830 0.1062 0.036 Uiso 1 1 calc R
N3 N 0.60676(18) 0.91770(12) 0.57334(9) 0.0452(5) Uani 1 1 d .
H3A H 0.6980 0.9153 0.5896 0.068 Uiso 1 1 calc R
H3B H 0.5980 0.9744 0.5805 0.068 Uiso 1 1 calc R
H3C H 0.5703 0.8975 0.5209 0.068 Uiso 1 1 calc R
N4 N 0.10296(17) 0.38054(10) 0.54805(9) 0.0335(4) Uani 1 1 d .
H4A H 0.0557 0.3641 0.4959 0.050 Uiso 1 1 calc R
H4B H 0.1897 0.3697 0.5580 0.050 Uiso 1 1 calc R
H4C H 0.1088 0.4391 0.5593 0.050 Uiso 1 1 calc R
N5 N -0.01647(15) 0.13494(9) 0.17323(8) 0.0264(3) Uani 1 1 d .
H5A H -0.1071 0.1320 0.1698 0.040 Uiso 1 1 calc R
H5B H 0.0374 0.1788 0.2111 0.040 Uiso 1 1 calc R
H5C H 0.0064 0.0826 0.1865 0.040 Uiso 1 1 calc R
O1 O -0.09371(13) 0.86781(8) 0.11915(7) 0.0321(3) Uani 1 1 d .
O2 O 0.02282(14) 0.97077(8) 0.21964(7) 0.0336(3) Uani 1 1 d .
O3 O 0.44356(18) 0.91608(12) 0.41722(9) 0.0617(5) Uani 1 1 d .
O4 O 0.51335(18) 0.79336(12) 0.40532(10) 0.0701(5) Uani 1 1 d .
O5 O 0.27895(18) 0.58263(11) 0.16602(10) 0.0636(5) Uani 1 1 d .
O6 O 0.11384(12) 0.61626(7) 0.06883(7) 0.0302(3) Uani 1 1 d .
O7 O 0.33275(14) 0.38696(8) 0.11232(8) 0.0368(3) Uani 1 1 d .
O8 O 0.45967(14) 0.49103(8) 0.21013(8) 0.0406(3) Uani 1 1 d .
H8 H 0.3949 0.5171 0.1917 0.061 Uiso 1 1 calc R
O9 O 0.87032(16) 0.44019(9) 0.40494(8) 0.0478(4) Uani 1 1 d .
O10 O 0.95552(13) 0.32193(8) 0.38868(7) 0.0338(3) Uani 1 1 d .
O11 O 0.70450(12) 0.10087(7) 0.15227(8) 0.0320(3) Uani 1 1 d .
O12 O 0.50700(14) 0.12211(8) 0.07047(8) 0.0410(3) Uani 1 1 d .
O13 O 0.10493(16) 0.28339(9) 0.29172(9) 0.0491(4) Uani 1 1 d .
H13A H 0.0566 0.2883 0.3224 0.074 Uiso 1 1 calc R
O14 O 0.10225(18) 0.05378(15) 0.36503(11) 0.0800(6) Uani 1 1 d .
H14 H 0.0765 0.0242 0.3204 0.120 Uiso 1 1 calc R
O15 O 0.6236(2) 0.65004(14) 0.41749(16) 0.0895(7) Uani 1 1 d .
H15A H 0.5942 0.6970 0.4136 0.134 Uiso 1 1 calc R

loop_
_atom_site_aniso_label
_atom_site_aniso_U_11
_atom_site_aniso_U_22
_atom_site_aniso_U_33
_atom_site_aniso_U_23
_atom_site_aniso_U_13
_atom_site_aniso_U_12
C1 0.0221(8) 0.0217(8) 0.0202(8) 0.0023(6) 0.0059(6) 0.0054(6)
C2 0.0290(9) 0.0274(9) 0.0217(8) -0.0011(7) 0.0051(7) 0.0068(7)
C3 0.0275(9) 0.0356(10) 0.0209(8) 0.0037(7) 0.0016(7) 0.0085(7)
C4 0.0258(9) 0.0296(9) 0.0283(9) 0.0075(7) 0.0034(7) 0.0117(7)
C5 0.0227(9) 0.0213(8) 0.0269(9) 0.0036(6) 0.0063(7) 0.0067(6)
C6 0.0193(8) 0.0204(8) 0.0224(8) 0.0019(6) 0.0039(6) 0.0037(6)
C7 0.0269(9) 0.0256(8) 0.0225(8) 0.0027(7) 0.0089(7) 0.0118(7)
C8 0.0387(12) 0.0581(13) 0.0250(10) 0.0021(9) -0.0047(9) 0.0103(10)
C9 0.0245(9) 0.0245(9) 0.0393(10) 0.0004(7) 0.0058(8) 0.0097(7)
C10 0.0239(9) 0.0223(8) 0.0243(8) 0.0040(6) 0.0068(7) 0.0080(7)
C11 0.0293(9) 0.0200(8) 0.0238(8) 0.0001(6) 0.0075(7) 0.0085(7)
C12 0.0265(9) 0.0221(8) 0.0202(8) 0.0005(6) 0.0048(7) 0.0073(7)
C13 0.0228(8) 0.0232(8) 0.0211(8) 0.0033(6) 0.0055(7) 0.0093(6)
C14 0.0224(8) 0.0200(8) 0.0213(8) 0.0013(6) 0.0060(7) 0.0053(6)
C15 0.0210(8) 0.0241(8) 0.0219(8) 0.0032(6) 0.0043(7) 0.0049(6)
C16 0.0271(9) 0.0244(8) 0.0286(9) 0.0048(7) 0.0072(8) 0.0114(7)
C17 0.0311(10) 0.0278(9) 0.0234(9) -0.0020(7) 0.0027(7) 0.0079(7)
C18 0.0260(9) 0.0217(8) 0.0246(8) -0.0013(6) 0.0067(7) 0.0042(7)
C19 0.0265(9) 0.0304(9) 0.0287(9) 0.0026(7) 0.0101(7) 0.0065(7)
C20 0.0335(11) 0.0339(10) 0.0481(12) -0.0015(8) 0.0172(9) 0.0010(8)
C21 0.0334(11) 0.0416(11) 0.0374(11) -0.0076(8) 0.0135(9) 0.0070(8)
C22 0.0411(12) 0.0504(12) 0.0421(12) 0.0196(9) 0.0118(9) 0.0131(9)
C23 0.0260(9) 0.0254(9) 0.0359(10) 0.0033(7) 0.0070(8) 0.0044(7)
C24 0.0405(12) 0.0526(12) 0.0339(11) 0.0069(9) 0.0095(9) 0.0086(9)
C25 0.0492(13) 0.0261(10) 0.0664(15) 0.0040(9) 0.0171(11) 0.0047(9)
C26 0.0259(10) 0.0471(12) 0.0546(13) 0.0119(10) 0.0136(9) 0.0088(8)
C27 0.0423(13) 0.0620(14) 0.0365(12) 0.0170(10) 0.0035(10) -0.0070(10)
C28 0.100(3) 0.0629(19) 0.106(3) 0.0188(17) 0.036(2) -0.0081(17)
C29 0.0421(15) 0.120(3) 0.0723(19) 0.0427(18) 0.0079(13) -0.0069(15)
C30 0.0643(17) 0.105(2) 0.0365(13) 0.0220(13) 0.0126(12) -0.0108(15)
C31 0.0801(18) 0.0389(11) 0.0288(11) -0.0003(9) 0.0164(11) 0.0020(11)
C32 0.075(2) 0.084(2) 0.0684(18) 0.0029(15) 0.0429(16) -0.0014(16)
C33 0.128(3) 0.0668(17) 0.0296(12) 0.0018(11) 0.0139(15) 0.0008(17)
C34 0.131(3) 0.0383(13) 0.0564(16) 0.0024(11) 0.0293(17) -0.0001(15)
C35 0.0357(10) 0.0308(9) 0.0272(9) 0.0058(7) 0.0094(8) 0.0091(8)
C36 0.0374(12) 0.0597(14) 0.0442(12) 0.0036(10) 0.0177(10) 0.0035(10)
C37 0.0762(17) 0.0326(11) 0.0420(12) 0.0123(9) 0.0128(11) 0.0160(10)
C38 0.0396(11) 0.0388(10) 0.0275(9) 0.0013(8) 0.0085(8) 0.0124(8)
C39 0.093(2) 0.0663(18) 0.093(2) -0.0140(16) 0.0502(19) -0.0201(16)
C40 0.084(2) 0.117(3) 0.090(2) -0.042(2) 0.0388(19) 0.022(2)
C41 0.096(3) 0.079(2) 0.099(3) 0.0086(18) 0.027(2) 0.0267(19)
N1 0.0204(7) 0.0229(7) 0.0266(7) -0.0007(5) 0.0034(6) 0.0063(5)
N2 0.0220(7) 0.0209(7) 0.0259(7) -0.0039(5) 0.0015(6) 0.0066(5)
N3 0.0395(10) 0.0597(11) 0.0225(8) 0.0063(7) -0.0019(7) -0.0069(8)
N4 0.0413(9) 0.0305(8) 0.0243(8) -0.0035(6) 0.0013(7) 0.0109(7)
N5 0.0278(8) 0.0240(7) 0.0274(8) 0.0010(6) 0.0058(6) 0.0087(6)
O1 0.0272(7) 0.0365(7) 0.0309(7) -0.0030(5) -0.0003(5) 0.0175(5)
O2 0.0452(8) 0.0261(6) 0.0310(7) -0.0013(5) 0.0072(6) 0.0177(6)
O3 0.0623(11) 0.0723(11) 0.0320(8) -0.0184(8) -0.0146(7) 0.0175(9)
O4 0.0569(11) 0.0771(12) 0.0567(10) 0.0053(9) -0.0242(9) 0.0288(9)
O5 0.0714(12) 0.0537(9) 0.0610(10) -0.0091(8) -0.0096(9) 0.0485(9)
O6 0.0257(6) 0.0252(6) 0.0371(7) -0.0066(5) 0.0056(5) 0.0063(5)
O7 0.0337(7) 0.0338(7) 0.0385(7) 0.0005(6) -0.0024(6) 0.0170(6)
O8 0.0395(8) 0.0300(7) 0.0476(8) -0.0049(6) -0.0032(6) 0.0218(6)
O9 0.0570(10) 0.0352(8) 0.0385(8) -0.0164(6) -0.0100(7) 0.0194(7)
O10 0.0345(7) 0.0391(7) 0.0242(6) -0.0044(5) -0.0023(5) 0.0170(6)
O11 0.0264(7) 0.0235(6) 0.0435(7) -0.0069(5) 0.0050(6) 0.0092(5)
O12 0.0428(8) 0.0353(7) 0.0334(7) -0.0117(6) -0.0082(6) 0.0129(6)
O13 0.0461(9) 0.0475(9) 0.0516(9) -0.0157(7) 0.0223(7) -0.0025(7)
O14 0.0458(10) 0.1163(16) 0.0653(12) -0.0538(11) 0.0085(9) 0.0119(10)
O15 0.0622(13) 0.0719(13) 0.133(2) 0.0069(13) 0.0140(13) 0.0340(11)

loop_
_atom_type_symbol
_atom_type_description
_atom_type_scat_dispersion_real
_atom_type_scat_dispersion_imag
_atom_type_scat_source
C C 0.0033 0.0016 'International Tables Vol C Tables 4.2.6.8 and 6.1.1.4'
H H 0.0000 0.0000 'International Tables Vol C Tables 4.2.6.8 and 6.1.1.4'
N N 0.0061 0.0033 'International Tables Vol C Tables 4.2.6.8 and 6.1.1.4'
O O 0.0106 0.0060 'International Tables Vol C Tables 4.2.6.8 and 6.1.1.4'

loop_
_geom_angle_atom_site_label_1
_geom_angle_atom_site_label_2
_geom_angle_atom_site_label_3
_geom_angle
C2 C1 C6 118.85(15)
C2 C1 C7 121.28(14)
C6 C1 C7 119.86(14)
C1 C2 C3 121.02(16)
C1 C2 H2 119.5
C3 C2 H2 119.5
C4 C3 C2 119.28(15)
C4 C3 C8 119.93(17)
C2 C3 C8 120.77(17)
C3 C4 C5 120.45(16)
C3 C4 H4 119.8
C5 C4 H4 119.8
C6 C5 C4 119.58(15)
C6 C5 C9 120.98(15)
C4 C5 C9 119.41(15)
C5 C6 C1 120.82(15)
C5 C6 H6 119.6
C1 C6 H6 119.6
O1 C7 O2 124.99(15)
O1 C7 C1 117.78(14)
O2 C7 C1 117.22(14)
O4 C8 O3 123.42(19)
O4 C8 C3 118.92(19)
O3 C8 C3 117.64(19)
O5 C9 O6 123.82(17)
O5 C9 C5 118.31(16)
O6 C9 C5 117.87(15)
C11 C10 C15 120.18(15)
C11 C10 C16 121.74(14)
C15 C10 C16 118.06(14)
C12 C11 C10 120.34(15)
C12 C11 H11 119.8
C10 C11 H11 119.8
C11 C12 C13 119.14(15)
C11 C12 C17 119.54(14)
C13 C12 C17 121.31(15)
C12 C13 C14 121.11(15)
C12 C13 H13 119.4
C14 C13 H13 119.4
C15 C14 C13 118.98(14)
C15 C14 C18 118.96(14)
C13 C14 C18 122.05(14)
C14 C15 C10 120.24(15)
C14 C15 H15 119.9
C10 C15 H15 119.9
O7 C16 O8 124.14(15)
O7 C16 C10 121.78(15)
O8 C16 C10 114.08(14)
O9 C17 O10 124.68(16)
O9 C17 C12 117.55(15)
O10 C17 C12 117.76(14)
O12 C18 O11 125.41(15)
O12 C18 C14 117.72(15)
O11 C18 C14 116.85(14)
N1 C19 C22 107.53(15)
N1 C19 C21 107.41(14)
C22 C19 C21 111.59(16)
N1 C19 C20 106.37(14)
C22 C19 C20 111.54(16)
C21 C19 C20 112.07(15)
C19 C20 H20A 109.5
C19 C20 H20B 109.5
H20A C20 H20B 109.5
C19 C20 H20C 109.5
H20A C20 H20C 109.5
H20B C20 H20C 109.5
C19 C21 H21A 109.5
C19 C21 H21B 109.5
H21A C21 H21B 109.5
C19 C21 H21C 109.5
H21A C21 H21C 109.5
H21B C21 H21C 109.5
C19 C22 H22A 109.5
C19 C22 H22B 109.5
H22A C22 H22B 109.5
C19 C22 H22C 109.5
H22A C22 H22C 109.5
H22B C22 H22C 109.5
N2 C23 C26 107.20(14)
N2 C23 C25 107.11(15)
C26 C23 C25 111.92(16)
N2 C23 C24 107.57(14)
C26 C23 C24 111.75(17)
C25 C23 C24 111.01(17)
C23 C24 H24A 109.5
C23 C24 H24B 109.5
H24A C24 H24B 109.5
C23 C24 H24C 109.5
H24A C24 H24C 109.5
H24B C24 H24C 109.5
C23 C25 H25A 109.5
C23 C25 H25B 109.5
H25A C25 H25B 109.5
C23 C25 H25C 109.5
H25A C25 H25C 109.5
H25B C25 H25C 109.5
C23 C26 H26A 109.5
C23 C26 H26B 109.5
H26A C26 H26B 109.5
C23 C26 H26C 109.5
H26A C26 H26C 109.5
H26B C26 H26C 109.5
C28 C27 N3 108.0(2)
C28 C27 C30 110.9(2)
N3 C27 C30 106.93(17)
C28 C27 C29 111.9(2)
N3 C27 C29 107.46(18)
C30 C27 C29 111.3(3)
C27 C28 H28A 109.5
C27 C28 H28B 109.5
H28A C28 H28B 109.5
C27 C28 H28C 109.5
H28A C28 H28C 109.5
H28B C28 H28C 109.5
C27 C29 H29A 109.5
C27 C29 H29B 109.5
H29A C29 H29B 109.5
C27 C29 H29C 109.5
H29A C29 H29C 109.5
H29B C29 H29C 109.5
C27 C30 H30A 109.5
C27 C30 H30B 109.5
H30A C30 H30B 109.5
C27 C30 H30C 109.5
H30A C30 H30C 109.5
H30B C30 H30C 109.5
N4 C31 C32 107.44(19)
N4 C31 C34 107.32(19)
C32 C31 C34 111.8(2)
N4 C31 C33 107.44(19)
C32 C31 C33 111.6(2)
C34 C31 C33 111.0(2)
C31 C32 H32A 109.5
C31 C32 H32B 109.5
H32A C32 H32B 109.5
C31 C32 H32C 109.5
H32A C32 H32C 109.5
H32B C32 H32C 109.5
C31 C33 H33A 109.5
C31 C33 H33B 109.5
H33A C33 H33B 109.5
C31 C33 H33C 109.5
H33A C33 H33C 109.5
H33B C33 H33C 109.5
C31 C34 H34A 109.5
C31 C34 H34B 109.5
H34A C34 H34B 109.5
C31 C34 H34C 109.5
H34A C34 H34C 109.5
H34B C34 H34C 109.5
N5 C35 C36 107.99(15)
N5 C35 C38 107.62(14)
C36 C35 C38 111.34(16)
N5 C35 C37 106.85(15)
C36 C35 C37 111.85(17)
C38 C35 C37 110.94(16)
C35 C36 H36A 109.5
C35 C36 H36B 109.5
H36A C36 H36B 109.5
C35 C36 H36C 109.5
H36A C36 H36C 109.5
H36B C36 H36C 109.5
C35 C37 H37A 109.5
C35 C37 H37B 109.5
H37A C37 H37B 109.5
C35 C37 H37C 109.5
H37A C37 H37C 109.5
H37B C37 H37C 109.5
C35 C38 H38A 109.5
C35 C38 H38B 109.5
H38A C38 H38B 109.5
C35 C38 H38C 109.5
H38A C38 H38C 109.5
H38B C38 H38C 109.5
O13 C39 H39A 109.5
O13 C39 H39B 109.5
H39A C39 H39B 109.5
O13 C39 H39C 109.5
H39A C39 H39C 109.5
H39B C39 H39C 109.5
O14 C40 H40A 109.5
O14 C40 H40B 109.5
H40A C40 H40B 109.5
O14 C40 H40C 109.5
H40A C40 H40C 109.5
H40B C40 H40C 109.5
O15 C41 H41A 109.5
O15 C41 H41B 109.5
H41A C41 H41B 109.5
O15 C41 H41C 109.5
H41A C41 H41C 109.5
H41B C41 H41C 109.5
C19 N1 H1A 109.5
C19 N1 H1B 109.5
H1A N1 H1B 109.5
C19 N1 H1C 109.5
H1A N1 H1C 109.5
H1B N1 H1C 109.5
C23 N2 H2A 109.5
C23 N2 H2B 109.5
H2A N2 H2B 109.5
C23 N2 H2C 109.5
H2A N2 H2C 109.5
H2B N2 H2C 109.5
C27 N3 H3A 109.5
C27 N3 H3B 109.5
H3A N3 H3B 109.5
C27 N3 H3C 109.5
H3A N3 H3C 109.5
H3B N3 H3C 109.5
C31 N4 H4A 109.5
C31 N4 H4B 109.5
H4A N4 H4B 109.5
C31 N4 H4C 109.5
H4A N4 H4C 109.5
H4B N4 H4C 109.5
C35 N5 H5A 109.5
C35 N5 H5B 109.5
H5A N5 H5B 109.5
C35 N5 H5C 109.5
H5A N5 H5C 109.5
H5B N5 H5C 109.5
C16 O8 H8 109.5
C39 O13 H13A 109.5
C40 O14 H14 109.5
C41 O15 H15A 109.5

loop_
_geom_bond_atom_site_label_1
_geom_bond_atom_site_label_2
_geom_bond_distance
C1 C2 1.391(2)
C1 C6 1.391(2)
C1 C7 1.520(2)
C2 C3 1.395(2)
C2 H2 0.9500
C3 C4 1.386(3)
C3 C8 1.517(2)
C4 C5 1.393(2)
C4 H4 0.9500
C5 C6 1.389(2)
C5 C9 1.503(2)
C6 H6 0.9500
C7 O1 1.247(2)
C7 O2 1.267(2)
C8 O4 1.237(3)
C8 O3 1.242(3)
C9 O5 1.239(2)
C9 O6 1.263(2)
C10 C11 1.390(2)
C10 C15 1.393(2)
C10 C16 1.486(2)
C11 C12 1.388(2)
C11 H11 0.9500
C12 C13 1.396(2)
C12 C17 1.518(2)
C13 C14 1.396(2)
C13 H13 0.9500
C14 C15 1.392(2)
C14 C18 1.517(2)
C15 H15 0.9500
C16 O7 1.218(2)
C16 O8 1.310(2)
C17 O9 1.244(2)
C17 O10 1.264(2)
C18 O12 1.244(2)
C18 O11 1.266(2)
C19 N1 1.502(2)
C19 C22 1.518(3)
C19 C21 1.522(3)
C19 C20 1.523(3)
C20 H20A 0.9800
C20 H20B 0.9800
C20 H20C 0.9800
C21 H21A 0.9800
C21 H21B 0.9800
C21 H21C 0.9800
C22 H22A 0.9800
C22 H22B 0.9800
C22 H22C 0.9800
C23 N2 1.509(2)
C23 C26 1.517(3)
C23 C25 1.519(3)
C23 C24 1.520(3)
C24 H24A 0.9800
C24 H24B 0.9800
C24 H24C 0.9800
C25 H25A 0.9800
C25 H25B 0.9800
C25 H25C 0.9800
C26 H26A 0.9800
C26 H26B 0.9800
C26 H26C 0.9800
C27 C28 1.504(4)
C27 N3 1.505(3)
C27 C30 1.510(3)
C27 C29 1.518(4)
C28 H28A 0.9800
C28 H28B 0.9800
C28 H28C 0.9800
C29 H29A 0.9800
C29 H29B 0.9800
C29 H29C 0.9800
C30 H30A 0.9800
C30 H30B 0.9800
C30 H30C 0.9800
C31 N4 1.506(3)
C31 C32 1.518(4)
C31 C34 1.522(3)
C31 C33 1.524(3)
C32 H32A 0.9800
C32 H32B 0.9800
C32 H32C 0.9800
C33 H33A 0.9800
C33 H33B 0.9800
C33 H33C 0.9800
C34 H34A 0.9800
C34 H34B 0.9800
C34 H34C 0.9800
C35 N5 1.506(2)
C35 C36 1.516(3)
C35 C38 1.520(2)
C35 C37 1.527(3)
C36 H36A 0.9800
C36 H36B 0.9800
C36 H36C 0.9800
C37 H37A 0.9800
C37 H37B 0.9800
C37 H37C 0.9800
C38 H38A 0.9800
C38 H38B 0.9800
C38 H38C 0.9800
C39 O13 1.420(3)
C39 H39A 0.9800
C39 H39B 0.9800
C39 H39C 0.9800
C40 O14 1.411(3)
C40 H40A 0.9800
C40 H40B 0.9800
C40 H40C 0.9800
C41 O15 1.392(4)
C41 H41A 0.9800
C41 H41B 0.9800
C41 H41C 0.9800
N1 H1A 0.9100
N1 H1B 0.9100
N1 H1C 0.9100
N2 H2A 0.9100
N2 H2B 0.9100
N2 H2C 0.9100
N3 H3A 0.9100
N3 H3B 0.9100
N3 H3C 0.9100
N4 H4A 0.9100
N4 H4B 0.9100
N4 H4C 0.9100
N5 H5A 0.9100
N5 H5B 0.9100
N5 H5C 0.9100
O8 H8 0.8400
O13 H13A 0.8400
O14 H14 0.8400
O15 H15A 0.8400
